data_7039169
loop_
_publ_author_name
'Guarda, Eliana'
'Bader, Katharina'
'van Slageren, Joris'
'Albor\'es, Pablo'

_publ_section_title
;
 {NiLn} (Ln = Gd, Dy) rod-like nano-sized heteronuclear coordination
 clusters with a double carbonate bridge skeleton and remarkable MCE
 behaviour.
;
_journal_issue 20
_journal_name_full 'Dalton transactions (Cambridge, England : 2003)'
_journal_page_first 8566
_journal_page_last 8572
_journal_paper_doi 10.1039/c6dt00859c
_journal_volume 45
_journal_year 2016
_chemical_formula_sum 'C120 H232 Gd6 N6 Ni8 O60'
_chemical_formula_weight 4132.14
_space_group_crystal_system monoclinic
_space_group_IT_number 14
_space_group_name_Hall '-P 2yn'
_space_group_name_H-M_alt 'P 1 21/n 1'
_symmetry_space_group_name_Hall '-P 2yn'
_symmetry_space_group_name_H-M 'P 1 21/n 1'
_atom_sites_solution_hydrogens mixed
_audit_creation_method SHELXL-2014/7
_audit_update_record
;
2016-04-13 deposited with the CCDC.
2016-04-18 downloaded from the CCDC.
;
_cell_angle_alpha 90.0
_cell_angle_beta 105.489(5)
_cell_angle_gamma 90.0
_cell_formula_units_Z 2
_cell_length_a 16.8021(8)
_cell_length_b 19.3423(5)
_cell_length_c 28.0775(9)
_cell_measurement_reflns_used 7329
_cell_measurement_temperature 100(2)
_cell_measurement_theta_max 27.7820
_cell_measurement_theta_min 3.8950
_cell_volume 8793.5(6)
_computing_cell_refinement
;
CrysAlisPro, Agilent Technologies,
Version 1.171.37.31 
;
_computing_data_collection
;
CrysAlisPro, Agilent Technologies,
Version 1.171.37.31 
;
_computing_molecular_graphics 'Diamond - Crystal and Molecular Structure Visualization'
_computing_publication_material 'Diamond - Crystal and Molecular Structure Visualization'
_computing_structure_refinement 'SHELXL-2014/7 (Sheldrick, 2014)'
_computing_structure_solution 'SIR97 (Altomare, 1999)'
_diffrn_ambient_temperature 100(2)
_diffrn_detector_area_resol_mean 16.1158
_diffrn_measured_fraction_theta_full 0.993
_diffrn_measured_fraction_theta_max 0.991
_diffrn_measurement_device_type 'Xcalibur, Eos, Gemini'
_diffrn_measurement_method '\w scans'
_diffrn_radiation_type MoK\a
_diffrn_radiation_wavelength 0.71073
_diffrn_reflns_av_R_equivalents 0.0530
_diffrn_reflns_av_unetI/netI 0.1045
_diffrn_reflns_Laue_measured_fraction_full 0.993
_diffrn_reflns_Laue_measured_fraction_max 0.991
_diffrn_reflns_limit_h_max 20
_diffrn_reflns_limit_h_min -20
_diffrn_reflns_limit_k_max 12
_diffrn_reflns_limit_k_min -23
_diffrn_reflns_limit_l_max 19
_diffrn_reflns_limit_l_min -34
_diffrn_reflns_number 29962
_diffrn_reflns_point_group_measured_fraction_full 0.993
_diffrn_reflns_point_group_measured_fraction_max 0.991
_diffrn_reflns_theta_full 25.242
_diffrn_reflns_theta_max 26.000
_diffrn_reflns_theta_min 3.637
_exptl_absorpt_coefficient_mu 3.138
_exptl_absorpt_correction_T_max 1.00000
_exptl_absorpt_correction_T_min 0.57121
_exptl_absorpt_correction_type multi-scan
_exptl_absorpt_process_details
;
CrysAlisPro, Agilent Technologies,
Version 1.171.37.31 (release 14-01-2014 CrysAlis171 .NET)
(compiled Jan 14 2014,18:38:05)
Empirical absorption correction using spherical harmonics,
 implemented in SCALE3 ABSPACK scaling algorithm.
;
_exptl_crystal_colour 'pale green'
_exptl_crystal_density_diffrn 1.561
_exptl_crystal_description plate
_exptl_crystal_F_000 4164
_exptl_crystal_size_max 0.36
_exptl_crystal_size_mid 0.18
_exptl_crystal_size_min 0.08
_platon_squeeze_details
;
;
_refine_diff_density_max 2.717
_refine_diff_density_min -1.893
_refine_diff_density_rms 0.188
_refine_ls_extinction_method none
_refine_ls_goodness_of_fit_ref 1.054
_refine_ls_hydrogen_treatment mixed
_refine_ls_matrix_type full
_refine_ls_number_parameters 877
_refine_ls_number_reflns 17129
_refine_ls_number_restraints 46
_refine_ls_restrained_S_all 1.054
_refine_ls_R_factor_all 0.1158
_refine_ls_R_factor_gt 0.0705
_refine_ls_shift/su_max 0.004
_refine_ls_shift/su_mean 0.000
_refine_ls_structure_factor_coef Fsqd
_refine_ls_weighting_details 'w=1/[\s^2^(Fo^2^)+(0.0595P)^2^+29.6334P] where P=(Fo^2^+2Fc^2^)/3'
_refine_ls_weighting_scheme calc
_refine_ls_wR_factor_gt 0.1469
_refine_ls_wR_factor_ref 0.1670
_reflns_Friedel_coverage 0.000
_reflns_number_gt 11094
_reflns_number_total 17129
_reflns_threshold_expression 'I > 2\s(I)'
_cod_data_source_file c6dt00859c2.cif
_cod_data_source_block 1
_cod_depositor_comments 'Adding full bibliography for 7039169--7039171.cif.'
_cod_database_code 7039169
_shelx_shelxl_version_number 2014/7
_shelx_space_group_comment
;
The symmetry employed for this shelxl refinement is uniquely defined
by the following loop, which should always be used as a source of
symmetry information in preference to the above space-group names.
They are only intended as comments.
;

loop_
_space_group_symop_operation_xyz
'x, y, z'
'-x+1/2, y+1/2, -z+1/2'
'-x, -y, -z'
'x-1/2, -y-1/2, z-1/2'

loop_
_atom_site_label
_atom_site_type_symbol
_atom_site_fract_x
_atom_site_fract_y
_atom_site_fract_z
_atom_site_U_iso_or_equiv
_atom_site_adp_type
_atom_site_occupancy
_atom_site_site_symmetry_order
_atom_site_calc_flag
_atom_site_refinement_flags_posn
_atom_site_refinement_flags_adp
_atom_site_refinement_flags_occupancy
_atom_site_disorder_assembly
_atom_site_disorder_group
C1 C 0.5925(6) 0.0885(5) 0.4769(3) 0.026(2) Uani 1 1 d . . . . .
C2 C 0.4838(6) 0.2149(5) 0.4826(4) 0.031(2) Uani 1 1 d . . . . .
H2A H 0.5131 0.1794 0.5063 0.037 Uiso 1 1 calc R U . . .
H2B H 0.4285 0.1969 0.4652 0.037 Uiso 1 1 calc R U . . .
C3 C 0.4761(6) 0.2819(5) 0.5095(3) 0.032(2) Uani 1 1 d . . . . .
H3A H 0.4378 0.2745 0.5304 0.039 Uiso 1 1 calc R U . . .
H3B H 0.5308 0.2941 0.5315 0.039 Uiso 1 1 calc R U . . .
C4 C 0.3528(6) 0.3489(5) 0.4641(4) 0.036(2) Uani 1 1 d . . . . .
H4A H 0.3329 0.3754 0.4330 0.043 Uiso 1 1 calc R U . . .
H4B H 0.3273 0.3025 0.4586 0.043 Uiso 1 1 calc R U . . .
C5 C 0.3230(7) 0.3846(5) 0.5038(4) 0.043(3) Uani 1 1 d . . . . .
H5A H 0.3457 0.4321 0.5085 0.051 Uiso 1 1 calc R U . . .
H5B H 0.2621 0.3879 0.4933 0.051 Uiso 1 1 calc R U . . .
C6 C 0.4898(6) 0.4054(5) 0.4919(4) 0.035(2) Uani 1 1 d . . . . .
H6A H 0.4858 0.4160 0.5257 0.042 Uiso 1 1 calc R U . . .
H6B H 0.4636 0.4438 0.4700 0.042 Uiso 1 1 calc R U . . .
C7 C 0.5795(6) 0.4002(5) 0.4923(3) 0.035(2) Uani 1 1 d . . . . .
H7A H 0.6024 0.4473 0.4924 0.042 Uiso 1 1 calc R U . . .
H7B H 0.6103 0.3768 0.5230 0.042 Uiso 1 1 calc R U . . .
C8 C 0.6725(8) 0.1560(6) 0.2735(4) 0.057(4) Uani 1 1 d . . . . .
H8A H 0.6594 0.1489 0.2373 0.069 Uiso 1 1 calc R U . . .
H8B H 0.6843 0.1104 0.2898 0.069 Uiso 1 1 calc R U . . .
C9 C 0.7468(8) 0.2018(7) 0.2899(4) 0.058(4) Uani 1 1 d . . . . .
H9A H 0.7402 0.2431 0.2683 0.070 Uiso 1 1 calc R U . . .
H9B H 0.7968 0.1766 0.2876 0.070 Uiso 1 1 calc R U . . .
C10 C 0.8109(7) 0.2840(6) 0.3584(4) 0.047(3) Uani 1 1 d . . . . .
H10A H 0.8008 0.3183 0.3312 0.056 Uiso 1 1 calc R U . . .
H10B H 0.8691 0.2688 0.3655 0.056 Uiso 1 1 calc R U . . .
C11 C 0.7964(7) 0.3178(6) 0.4043(4) 0.041(3) Uani 1 1 d . . . . .
H11A H 0.8247 0.2906 0.4338 0.049 Uiso 1 1 calc R U . . .
H11B H 0.8207 0.3648 0.4080 0.049 Uiso 1 1 calc R U . . .
C12 C 0.7777(7) 0.1650(6) 0.3779(4) 0.046(3) Uani 1 1 d . . . . .
H12A H 0.8175 0.1813 0.4086 0.055 Uiso 1 1 calc R U . . .
H12B H 0.8054 0.1289 0.3631 0.055 Uiso 1 1 calc R U . . .
C13 C 0.7033(6) 0.1335(6) 0.3909(4) 0.043(3) Uani 1 1 d . . . . .
H13A H 0.6736 0.1025 0.3639 0.051 Uiso 1 1 calc R U . . .
H13B H 0.7218 0.1058 0.4215 0.051 Uiso 1 1 calc R U . . .
C14 C 0.7715(7) 0.0560(6) 0.6556(4) 0.046(3) Uani 1 1 d . . . . .
H14A H 0.8169 0.0235 0.6704 0.055 Uiso 1 1 calc R U . . .
H14B H 0.7250 0.0464 0.6701 0.055 Uiso 1 1 calc R U . . .
C15 C 0.8003(7) 0.1281(6) 0.6669(4) 0.047(3) Uani 1 1 d . . . . .
H15A H 0.8147 0.1356 0.7030 0.056 Uiso 1 1 calc R U . . .
H15B H 0.8505 0.1360 0.6556 0.056 Uiso 1 1 calc R U . . .
C16 C 0.5824(6) 0.1703(5) 0.6252(3) 0.037(2) Uani 1 1 d . . . . .
H16A H 0.5390 0.1562 0.6411 0.044 Uiso 1 1 calc R U . . .
H16B H 0.5661 0.2151 0.6084 0.044 Uiso 1 1 calc R U . . .
C17 C 0.6645(7) 0.1782(6) 0.6643(3) 0.044(3) Uani 1 1 d . . . . .
H17A H 0.6645 0.2223 0.6822 0.053 Uiso 1 1 calc R U . . .
H17B H 0.6709 0.1401 0.6885 0.053 Uiso 1 1 calc R U . . .
C18 C 0.7663(7) 0.2486(5) 0.6357(4) 0.042(3) Uani 1 1 d . . . . .
H18A H 0.8188 0.2455 0.6261 0.050 Uiso 1 1 calc R U . . .
H18B H 0.7769 0.2744 0.6672 0.050 Uiso 1 1 calc R U . . .
C18A C 0.7025(6) 0.2862(5) 0.5961(3) 0.035(2) Uani 1 1 d . . . . .
H18C H 0.6547 0.2982 0.6088 0.042 Uiso 1 1 calc R U . . .
H18D H 0.7265 0.3297 0.5875 0.042 Uiso 1 1 calc R U . . .
C19 C 0.3480(7) 0.2147(6) 0.3618(3) 0.035(2) Uani 1 1 d . . . . .
C20 C 0.2585(7) 0.2040(6) 0.3319(4) 0.051(3) Uani 1 1 d D . . . .
C21A C 0.234(2) 0.2557(15) 0.2923(10) 0.092(8) Uiso 0.5 1 d D . P A 1
H21A H 0.2574 0.3008 0.3046 0.138 Uiso 0.5 1 calc R U P A 1
H21B H 0.2547 0.2418 0.2642 0.138 Uiso 0.5 1 calc R U P A 1
H21C H 0.1736 0.2591 0.2816 0.138 Uiso 0.5 1 calc R U P A 1
C22A C 0.202(2) 0.227(2) 0.3659(12) 0.105(8) Uiso 0.5 1 d D . P A 1
H22A H 0.2117 0.1961 0.3947 0.158 Uiso 0.5 1 calc R U P A 1
H22B H 0.2150 0.2744 0.3770 0.158 Uiso 0.5 1 calc R U P A 1
H22C H 0.1437 0.2238 0.3471 0.158 Uiso 0.5 1 calc R U P A 1
C23A C 0.233(2) 0.1310(12) 0.3251(12) 0.089(7) Uiso 0.5 1 d D . P A 1
H23A H 0.2560 0.1056 0.3559 0.134 Uiso 0.5 1 calc R U P A 1
H23B H 0.1727 0.1280 0.3161 0.134 Uiso 0.5 1 calc R U P A 1
H23C H 0.2537 0.1107 0.2987 0.134 Uiso 0.5 1 calc R U P A 1
C21B C 0.218(2) 0.2724(13) 0.3154(12) 0.092(8) Uiso 0.5 1 d D . P A 2
H21D H 0.2213 0.3018 0.3443 0.138 Uiso 0.5 1 calc R U P A 2
H21E H 0.2467 0.2952 0.2935 0.138 Uiso 0.5 1 calc R U P A 2
H21F H 0.1601 0.2650 0.2976 0.138 Uiso 0.5 1 calc R U P A 2
C22B C 0.213(2) 0.1696(19) 0.3687(12) 0.105(8) Uiso 0.5 1 d D . P A 2
H22D H 0.2152 0.2010 0.3965 0.158 Uiso 0.5 1 calc R U P A 2
H22E H 0.1549 0.1608 0.3511 0.158 Uiso 0.5 1 calc R U P A 2
H22F H 0.2399 0.1259 0.3812 0.158 Uiso 0.5 1 calc R U P A 2
C23B C 0.256(2) 0.1576(16) 0.2898(10) 0.089(7) Uiso 0.5 1 d D . P A 2
H23D H 0.2824 0.1137 0.3020 0.134 Uiso 0.5 1 calc R U P A 2
H23E H 0.1980 0.1491 0.2717 0.134 Uiso 0.5 1 calc R U P A 2
H23F H 0.2845 0.1793 0.2676 0.134 Uiso 0.5 1 calc R U P A 2
C24 C 0.4574(7) 0.4644(6) 0.3713(3) 0.040(3) Uani 1 1 d . . . . .
C25 C 0.3954(7) 0.5183(6) 0.3400(4) 0.048(3) Uani 1 1 d . . . . .
C26 C 0.4363(10) 0.5861(7) 0.3374(6) 0.089(5) Uani 1 1 d . . . . .
H26A H 0.4802 0.5801 0.3208 0.134 Uiso 1 1 calc R U . . .
H26B H 0.3954 0.6191 0.3189 0.134 Uiso 1 1 calc R U . . .
H26C H 0.4600 0.6036 0.3710 0.134 Uiso 1 1 calc R U . . .
C27 C 0.3609(11) 0.4864(7) 0.2882(4) 0.094(6) Uani 1 1 d . . . . .
H27A H 0.3346 0.4420 0.2913 0.141 Uiso 1 1 calc R U . . .
H27B H 0.3201 0.5179 0.2677 0.141 Uiso 1 1 calc R U . . .
H27C H 0.4061 0.4791 0.2728 0.141 Uiso 1 1 calc R U . . .
C28 C 0.3270(9) 0.5259(8) 0.3655(5) 0.076(4) Uani 1 1 d . . . . .
H28A H 0.3010 0.4809 0.3668 0.115 Uiso 1 1 calc R U . . .
H28B H 0.3503 0.5431 0.3992 0.115 Uiso 1 1 calc R U . . .
H28C H 0.2857 0.5587 0.3471 0.115 Uiso 1 1 calc R U . . .
C29 C 0.6216(8) 0.3891(7) 0.2861(4) 0.053(3) Uani 1 1 d . . . . .
C30 C 0.6219(10) 0.4298(7) 0.2375(4) 0.065(4) Uani 1 1 d D . . . .
C31A C 0.5287(16) 0.449(2) 0.2138(13) 0.103(9) Uiso 0.5 1 d D . P B 1
H31A H 0.5093 0.4792 0.2364 0.154 Uiso 0.5 1 calc R U P B 1
H31B H 0.5233 0.4728 0.1824 0.154 Uiso 0.5 1 calc R U P B 1
H31C H 0.4955 0.4066 0.2081 0.154 Uiso 0.5 1 calc R U P B 1
C32A C 0.650(2) 0.3843(15) 0.2029(10) 0.084(7) Uiso 0.5 1 d D . P B 1
H32A H 0.6140 0.3433 0.1959 0.126 Uiso 0.5 1 calc R U P B 1
H32B H 0.6462 0.4092 0.1721 0.126 Uiso 0.5 1 calc R U P B 1
H32C H 0.7067 0.3700 0.2178 0.126 Uiso 0.5 1 calc R U P B 1
C33A C 0.6739(18) 0.4948(13) 0.2503(10) 0.073(6) Uiso 0.5 1 d D . P B 1
H33A H 0.6530 0.5231 0.2733 0.110 Uiso 0.5 1 calc R U P B 1
H33B H 0.7314 0.4820 0.2658 0.110 Uiso 0.5 1 calc R U P B 1
H33C H 0.6709 0.5213 0.2201 0.110 Uiso 0.5 1 calc R U P B 1
C31B C 0.5395(17) 0.411(2) 0.1995(11) 0.103(9) Uiso 0.5 1 d D . P B 2
H31D H 0.4931 0.4235 0.2127 0.154 Uiso 0.5 1 calc R U P B 2
H31E H 0.5352 0.4357 0.1685 0.154 Uiso 0.5 1 calc R U P B 2
H31F H 0.5380 0.3608 0.1932 0.154 Uiso 0.5 1 calc R U P B 2
C32B C 0.7041(15) 0.4180(17) 0.2300(11) 0.084(7) Uiso 0.5 1 d D . P B 2
H32D H 0.7115 0.3685 0.2248 0.126 Uiso 0.5 1 calc R U P B 2
H32E H 0.7093 0.4439 0.2010 0.126 Uiso 0.5 1 calc R U P B 2
H32F H 0.7466 0.4336 0.2592 0.126 Uiso 0.5 1 calc R U P B 2
C33B C 0.616(2) 0.5074(11) 0.2452(10) 0.073(6) Uiso 0.5 1 d D . P B 2
H33D H 0.5619 0.5184 0.2504 0.110 Uiso 0.5 1 calc R U P B 2
H33E H 0.6596 0.5217 0.2742 0.110 Uiso 0.5 1 calc R U P B 2
H33F H 0.6223 0.5321 0.2159 0.110 Uiso 0.5 1 calc R U P B 2
C34 C 0.7518(7) 0.5365(6) 0.3804(4) 0.041(3) Uani 1 1 d . . . . .
C35 C 0.8082(8) 0.5966(6) 0.3730(4) 0.051(3) Uani 1 1 d . . . . .
C36 C 0.7543(8) 0.6523(6) 0.3409(5) 0.066(4) Uani 1 1 d . . . . .
H36A H 0.7128 0.6686 0.3571 0.099 Uiso 1 1 calc R U . . .
H36B H 0.7891 0.6912 0.3366 0.099 Uiso 1 1 calc R U . . .
H36C H 0.7266 0.6328 0.3085 0.099 Uiso 1 1 calc R U . . .
C37 C 0.8474(9) 0.6296(7) 0.4240(4) 0.067(4) Uani 1 1 d . . . . .
H37A H 0.8038 0.6474 0.4379 0.100 Uiso 1 1 calc R U . . .
H37B H 0.8797 0.5947 0.4463 0.100 Uiso 1 1 calc R U . . .
H37C H 0.8837 0.6677 0.4202 0.100 Uiso 1 1 calc R U . . .
C38 C 0.8748(8) 0.5683(7) 0.3503(5) 0.062(4) Uani 1 1 d . . . . .
H38A H 0.8486 0.5477 0.3181 0.093 Uiso 1 1 calc R U . . .
H38B H 0.9112 0.6061 0.3461 0.093 Uiso 1 1 calc R U . . .
H38C H 0.9072 0.5331 0.3722 0.093 Uiso 1 1 calc R U . . .
C39 C 0.7891(6) 0.4057(5) 0.5086(3) 0.033(2) Uani 1 1 d . . . . .
C40 C 0.8683(8) 0.4284(6) 0.5438(4) 0.055(3) Uani 1 1 d D . . . .
C41A C 0.8493(19) 0.4878(13) 0.5739(10) 0.073(6) Uiso 0.5 1 d D . P C 1
H41A H 0.9004 0.5035 0.5973 0.110 Uiso 0.5 1 calc R U P C 1
H41B H 0.8249 0.5259 0.5518 0.110 Uiso 0.5 1 calc R U P C 1
H41C H 0.8103 0.4724 0.5921 0.110 Uiso 0.5 1 calc R U P C 1
C42A C 0.9325(18) 0.4502(16) 0.5171(11) 0.079(6) Uiso 0.5 1 d D . P C 1
H42A H 0.9442 0.4113 0.4977 0.119 Uiso 0.5 1 calc R U P C 1
H42B H 0.9111 0.4891 0.4950 0.119 Uiso 0.5 1 calc R U P C 1
H42C H 0.9834 0.4643 0.5414 0.119 Uiso 0.5 1 calc R U P C 1
C43A C 0.8944(16) 0.3862(12) 0.5913(7) 0.044(4) Uiso 0.5 1 d D . P C 1
H43A H 0.9121 0.3401 0.5838 0.066 Uiso 0.5 1 calc R U P C 1
H43B H 0.9403 0.4095 0.6148 0.066 Uiso 0.5 1 calc R U P C 1
H43C H 0.8477 0.3819 0.6058 0.066 Uiso 0.5 1 calc R U P C 1
C41B C 0.871(2) 0.5031(11) 0.5564(11) 0.073(6) Uiso 0.5 1 d D . P C 2
H41D H 0.9247 0.5140 0.5795 0.110 Uiso 0.5 1 calc R U P C 2
H41E H 0.8641 0.5306 0.5263 0.110 Uiso 0.5 1 calc R U P C 2
H41F H 0.8268 0.5140 0.5719 0.110 Uiso 0.5 1 calc R U P C 2
C42B C 0.9321(18) 0.4147(17) 0.5133(11) 0.079(6) Uiso 0.5 1 d D . P C 2
H42D H 0.9311 0.3656 0.5046 0.119 Uiso 0.5 1 calc R U P C 2
H42E H 0.9177 0.4426 0.4831 0.119 Uiso 0.5 1 calc R U P C 2
H42F H 0.9876 0.4272 0.5332 0.119 Uiso 0.5 1 calc R U P C 2
C43B C 0.9084(16) 0.3731(11) 0.5807(7) 0.044(4) Uiso 0.5 1 d D . P C 2
H43D H 0.8991 0.3277 0.5648 0.066 Uiso 0.5 1 calc R U P C 2
H43E H 0.9679 0.3819 0.5924 0.066 Uiso 0.5 1 calc R U P C 2
H43F H 0.8842 0.3740 0.6088 0.066 Uiso 0.5 1 calc R U P C 2
C44 C 0.8432(7) 0.1692(6) 0.5279(4) 0.045(3) Uani 1 1 d . . . . .
C45 C 0.9339(7) 0.1519(6) 0.5327(4) 0.058(3) Uani 1 1 d D . . . .
C46A C 0.986(2) 0.1832(17) 0.5823(8) 0.092(7) Uiso 0.5 1 d D . P D 1
H46A H 0.9801 0.2336 0.5813 0.139 Uiso 0.5 1 calc R U P D 1
H46B H 0.9661 0.1648 0.6097 0.139 Uiso 0.5 1 calc R U P D 1
H46C H 1.0441 0.1708 0.5873 0.139 Uiso 0.5 1 calc R U P D 1
C47A C 0.949(2) 0.0740(11) 0.5400(13) 0.096(8) Uiso 0.5 1 d D . P D 1
H47A H 1.0074 0.0639 0.5430 0.144 Uiso 0.5 1 calc R U P D 1
H47B H 0.9350 0.0591 0.5702 0.144 Uiso 0.5 1 calc R U P D 1
H47C H 0.9145 0.0490 0.5116 0.144 Uiso 0.5 1 calc R U P D 1
C48A C 0.970(2) 0.2116(13) 0.5082(10) 0.067(6) Uiso 0.5 1 d D . P D 1
H48A H 0.9415 0.2549 0.5121 0.100 Uiso 0.5 1 calc R U P D 1
H48B H 1.0288 0.2162 0.5241 0.100 Uiso 0.5 1 calc R U P D 1
H48C H 0.9610 0.2017 0.4730 0.100 Uiso 0.5 1 calc R U P D 1
C46B C 0.985(2) 0.1447(18) 0.5868(7) 0.092(7) Uiso 0.5 1 d D . P D 2
H46D H 0.9528 0.1207 0.6059 0.139 Uiso 0.5 1 calc R U P D 2
H46E H 1.0355 0.1180 0.5880 0.139 Uiso 0.5 1 calc R U P D 2
H46F H 1.0008 0.1907 0.6009 0.139 Uiso 0.5 1 calc R U P D 2
C47B C 0.934(2) 0.0843(13) 0.5037(12) 0.096(8) Uiso 0.5 1 d D . P D 2
H47D H 0.9110 0.0468 0.5192 0.144 Uiso 0.5 1 calc R U P D 2
H47E H 0.9012 0.0904 0.4695 0.144 Uiso 0.5 1 calc R U P D 2
H47F H 0.9913 0.0726 0.5040 0.144 Uiso 0.5 1 calc R U P D 2
C48B C 0.973(2) 0.1879(14) 0.4960(9) 0.067(6) Uiso 0.5 1 d D . P D 2
H48D H 0.9331 0.1887 0.4633 0.100 Uiso 0.5 1 calc R U P D 2
H48E H 0.9877 0.2354 0.5070 0.100 Uiso 0.5 1 calc R U P D 2
H48F H 1.0224 0.1627 0.4941 0.100 Uiso 0.5 1 calc R U P D 2
C49 C 0.4663(13) 0.2827(9) 0.3025(7) 0.119(7) Uani 1 1 d . . . . .
H49A H 0.4100 0.2878 0.3058 0.179 Uiso 1 1 calc R U . . .
H49B H 0.4823 0.3249 0.2881 0.179 Uiso 1 1 calc R U . . .
H49C H 0.4687 0.2433 0.2810 0.179 Uiso 1 1 calc R U . . .
C50 C 0.4746(7) 0.0492(6) 0.3166(3) 0.039(3) Uani 1 1 d . . . . .
C51 C 0.4630(7) 0.0170(6) 0.2651(4) 0.058(4) Uani 1 1 d D . . . .
C52A C 0.5468(17) -0.008(2) 0.2603(16) 0.081(7) Uiso 0.5 1 d D . P E 1
H52A H 0.5846 0.0311 0.2635 0.121 Uiso 0.5 1 calc R U P E 1
H52B H 0.5697 -0.0420 0.2864 0.121 Uiso 0.5 1 calc R U P E 1
H52C H 0.5397 -0.0301 0.2279 0.121 Uiso 0.5 1 calc R U P E 1
C53A C 0.4249(18) 0.0745(13) 0.2267(9) 0.063(5) Uiso 0.5 1 d D . P E 1
H53A H 0.3715 0.0889 0.2312 0.094 Uiso 0.5 1 calc R U P E 1
H53B H 0.4623 0.1143 0.2315 0.094 Uiso 0.5 1 calc R U P E 1
H53C H 0.4170 0.0563 0.1932 0.094 Uiso 0.5 1 calc R U P E 1
C54A C 0.4148(14) -0.0511(9) 0.2592(9) 0.049(4) Uiso 0.5 1 d D . P E 1
H54A H 0.3586 -0.0422 0.2616 0.073 Uiso 0.5 1 calc R U P E 1
H54B H 0.4125 -0.0713 0.2269 0.073 Uiso 0.5 1 calc R U P E 1
H54C H 0.4425 -0.0833 0.2853 0.073 Uiso 0.5 1 calc R U P E 1
C52B C 0.5462(17) -0.022(2) 0.2708(16) 0.081(7) Uiso 0.5 1 d D . P E 2
H52D H 0.5538 -0.0558 0.2973 0.121 Uiso 0.5 1 calc R U P E 2
H52E H 0.5455 -0.0448 0.2397 0.121 Uiso 0.5 1 calc R U P E 2
H52F H 0.5917 0.0118 0.2789 0.121 Uiso 0.5 1 calc R U P E 2
C53B C 0.4574(18) 0.0683(13) 0.2235(9) 0.063(5) Uiso 0.5 1 d D . P E 2
H53D H 0.5070 0.0974 0.2312 0.094 Uiso 0.5 1 calc R U P E 2
H53E H 0.4533 0.0432 0.1926 0.094 Uiso 0.5 1 calc R U P E 2
H53F H 0.4084 0.0974 0.2199 0.094 Uiso 0.5 1 calc R U P E 2
C54B C 0.3852(12) -0.0284(11) 0.2529(9) 0.049(4) Uiso 0.5 1 d D . P E 2
H54D H 0.3885 -0.0617 0.2796 0.073 Uiso 0.5 1 calc R U P E 2
H54E H 0.3363 0.0008 0.2492 0.073 Uiso 0.5 1 calc R U P E 2
H54F H 0.3812 -0.0533 0.2219 0.073 Uiso 0.5 1 calc R U P E 2
C55 C 0.6371(6) -0.0946(5) 0.4409(4) 0.035(2) Uani 1 1 d . . . . .
C56 C 0.7241(7) -0.1217(6) 0.4469(4) 0.049(3) Uani 1 1 d D . . . .
C57A C 0.742(2) -0.1795(14) 0.4831(10) 0.083(7) Uiso 0.5 1 d D . P F 1
H57A H 0.7045 -0.2180 0.4708 0.125 Uiso 0.5 1 calc R U P F 1
H57B H 0.7994 -0.1950 0.4876 0.125 Uiso 0.5 1 calc R U P F 1
H57C H 0.7352 -0.1636 0.5149 0.125 Uiso 0.5 1 calc R U P F 1
C58A C 0.7823(19) -0.0612(14) 0.4652(12) 0.091(7) Uiso 0.5 1 d D . P F 1
H58A H 0.7696 -0.0236 0.4410 0.136 Uiso 0.5 1 calc R U P F 1
H58B H 0.7753 -0.0449 0.4969 0.136 Uiso 0.5 1 calc R U P F 1
H58C H 0.8395 -0.0763 0.4696 0.136 Uiso 0.5 1 calc R U P F 1
C59A C 0.739(3) -0.147(2) 0.3980(11) 0.109(9) Uiso 0.5 1 d D . P F 1
H59A H 0.7270 -0.1091 0.3738 0.163 Uiso 0.5 1 calc R U P F 1
H59B H 0.7965 -0.1612 0.4036 0.163 Uiso 0.5 1 calc R U P F 1
H59C H 0.7023 -0.1860 0.3853 0.163 Uiso 0.5 1 calc R U P F 1
C57B C 0.759(2) -0.1519(16) 0.4968(8) 0.083(7) Uiso 0.5 1 d D . P F 2
H57D H 0.7212 -0.1875 0.5030 0.125 Uiso 0.5 1 calc R U P F 2
H57E H 0.8127 -0.1727 0.4986 0.125 Uiso 0.5 1 calc R U P F 2
H57F H 0.7653 -0.1154 0.5218 0.125 Uiso 0.5 1 calc R U P F 2
C58B C 0.773(2) -0.0649(15) 0.4292(12) 0.091(7) Uiso 0.5 1 d D . P F 2
H58D H 0.7424 -0.0502 0.3959 0.136 Uiso 0.5 1 calc R U P F 2
H58E H 0.7795 -0.0254 0.4518 0.136 Uiso 0.5 1 calc R U P F 2
H58F H 0.8269 -0.0827 0.4286 0.136 Uiso 0.5 1 calc R U P F 2
C59B C 0.716(3) -0.1790(17) 0.4071(11) 0.109(9) Uiso 0.5 1 d D . P F 2
H59D H 0.6932 -0.1590 0.3742 0.163 Uiso 0.5 1 calc R U P F 2
H59E H 0.7706 -0.1986 0.4092 0.163 Uiso 0.5 1 calc R U P F 2
H59F H 0.6792 -0.2155 0.4128 0.163 Uiso 0.5 1 calc R U P F 2
N1 N 0.7557(6) 0.2238(5) 0.3428(3) 0.042(2) Uani 1 1 d . . . . .
N2 N 0.4452(5) 0.3408(4) 0.4748(3) 0.0325(19) Uani 1 1 d . . . . .
N3 N 0.7352(5) 0.1775(4) 0.6421(3) 0.038(2) Uani 1 1 d . . . . .
O1 O 0.5255(5) 0.2706(4) 0.3533(2) 0.0381(17) Uani 1 1 d . . . . .
O2 O 0.5914(4) 0.3632(3) 0.4510(2) 0.0280(15) Uani 1 1 d . . . . .
O3 O 0.5305(4) 0.2320(3) 0.4475(2) 0.0292(15) Uani 1 1 d . . . . .
O4 O 0.6487(4) 0.1877(3) 0.3980(2) 0.0340(16) Uani 1 1 d . . . . .
O6 O 0.7101(4) 0.3226(4) 0.4018(2) 0.0401(18) Uani 1 1 d . . . . .
O7 O 0.6384(5) 0.3278(4) 0.2889(2) 0.049(2) Uani 1 1 d . . . . .
O8 O 0.5972(5) 0.4224(4) 0.3185(2) 0.055(2) Uani 1 1 d . . . . .
O10 O 0.4328(4) 0.4044(3) 0.3717(2) 0.0377(17) Uani 1 1 d . . . . .
O11 O 0.3691(4) 0.2753(4) 0.3756(2) 0.0354(16) Uani 1 1 d . . . . .
O12 O 0.3968(4) 0.1630(3) 0.3715(2) 0.0326(16) Uani 1 1 d . . . . .
O13 O 0.6473(4) 0.1307(3) 0.4955(2) 0.0303(15) Uani 1 1 d . . . . .
O14 O 0.5535(4) 0.0865(3) 0.4304(2) 0.0271(14) Uani 1 1 d . . . . .
O15 O 0.5113(4) 0.1068(4) 0.3254(2) 0.0385(17) Uani 1 1 d . . . . .
O16 O 0.4484(4) 0.0162(3) 0.3477(2) 0.0379(17) Uani 1 1 d . . . . .
O18 O 0.6059(4) -0.0935(3) 0.4766(2) 0.0330(16) Uani 1 1 d . . . . .
O19 O 0.5962(5) -0.0705(4) 0.3993(2) 0.050(2) Uani 1 1 d . . . . .
O20 O 0.5676(4) 0.0413(3) 0.5023(2) 0.0250(14) Uani 1 1 d . . . . .
O23 O 0.8143(4) 0.1485(4) 0.5621(2) 0.0460(19) Uani 1 1 d . . . . .
O24 O 0.6891(5) 0.5509(4) 0.3940(3) 0.0435(18) Uani 1 1 d . . . . .
O25 O 0.7714(5) 0.4749(4) 0.3746(3) 0.050(2) Uani 1 1 d . . . . .
O26 O 0.7498(4) 0.4483(4) 0.4770(2) 0.0440(18) Uani 1 1 d . . . . .
O27 O 0.7679(5) 0.3455(4) 0.5113(2) 0.0443(19) Uani 1 1 d . . . . .
O28 O 0.8024(4) 0.2009(4) 0.4901(2) 0.0381(17) Uani 1 1 d . . . . .
O29 O 0.6752(4) 0.2446(3) 0.5529(2) 0.0308(15) Uani 1 1 d . . . . .
O30 O 0.3478(5) 0.3481(4) 0.5494(3) 0.057(2) Uani 1 1 d . . . . .
H30 H 0.3304 0.3689 0.5709 0.085 Uiso 1 1 calc R U . . .
O9 O 0.5277(5) 0.4868(4) 0.3945(2) 0.0422(18) Uani 1 1 d . . . . .
Ni1 Ni 0.48118(8) 0.31767(6) 0.40955(4) 0.0289(3) Uani 1 1 d . . . . .
Ni2 Ni 0.64110(9) 0.26051(7) 0.34462(4) 0.0366(3) Uani 1 1 d . . . . .
Ni3 Ni 0.52382(8) 0.17148(6) 0.38590(4) 0.0311(3) Uani 1 1 d . . . . .
Ni4 Ni 0.69528(8) 0.14298(6) 0.56988(4) 0.0293(3) Uani 1 1 d . . . . .
Gd1 Gd 0.65198(3) 0.43277(3) 0.40209(2) 0.03679(15) Uani 1 1 d . . . . .
Gd2 Gd 0.67461(3) 0.25630(2) 0.47217(2) 0.02905(13) Uani 1 1 d . . . . .
Gd3 Gd 0.48671(3) -0.02428(2) 0.42930(2) 0.02680(13) Uani 1 1 d . . . . .
O21 O 0.5894(4) 0.1199(3) 0.5900(2) 0.0280(14) Uani 1 1 d . . . . .
O22 O 0.7453(4) 0.0458(3) 0.6031(2) 0.0360(16) Uani 1 1 d D . . . .
O17 O 0.3717(4) 0.0560(3) 0.4259(2) 0.0305(15) Uani 1 1 d D . . . .
O5 O 0.6039(5) 0.1871(4) 0.2860(3) 0.049(2) Uani 1 1 d D . . . .
H122 H 0.711(6) 0.009(4) 0.596(4) 0.059 Uiso 1 1 d D U . . .
H117 H 0.367(8) 0.094(3) 0.408(4) 0.074 Uiso 1 1 d D U . . .
H217 H 0.368(8) 0.072(6) 0.455(2) 0.074 Uiso 1 1 d D U . . .
H2O5 H 0.572(6) 0.151(4) 0.288(4) 0.059 Uiso 1 1 d D U . . .

loop_
_atom_site_aniso_label
_atom_site_aniso_U_11
_atom_site_aniso_U_22
_atom_site_aniso_U_33
_atom_site_aniso_U_23
_atom_site_aniso_U_13
_atom_site_aniso_U_12
C1 0.031(6) 0.025(5) 0.022(4) 0.002(4) 0.010(4) 0.005(4)
C2 0.015(5) 0.024(5) 0.060(6) -0.031(5) 0.022(5) -0.015(4)
C3 0.026(6) 0.039(6) 0.032(5) 0.009(4) 0.007(4) 0.000(5)
C4 0.037(6) 0.031(6) 0.045(6) 0.004(5) 0.020(5) -0.001(5)
C5 0.046(7) 0.033(6) 0.057(6) -0.001(5) 0.025(6) 0.002(5)
C6 0.037(6) 0.029(5) 0.037(5) -0.008(4) 0.008(5) -0.005(5)
C7 0.034(6) 0.039(6) 0.030(5) -0.007(4) 0.007(5) -0.001(5)
C8 0.070(9) 0.056(8) 0.067(8) -0.018(6) 0.055(7) -0.020(7)
C9 0.064(9) 0.067(9) 0.058(7) -0.025(6) 0.041(7) -0.028(7)
C10 0.044(7) 0.055(7) 0.049(6) -0.004(6) 0.026(6) -0.010(6)
C11 0.043(7) 0.042(6) 0.041(6) -0.001(5) 0.016(5) -0.011(5)
C12 0.040(7) 0.044(7) 0.061(7) -0.003(6) 0.024(6) 0.001(6)
C13 0.034(6) 0.042(7) 0.055(6) -0.004(5) 0.016(5) 0.007(5)
C14 0.036(7) 0.044(7) 0.049(6) 0.016(5) -0.005(5) -0.010(5)
C15 0.035(7) 0.059(8) 0.035(5) 0.009(5) -0.011(5) -0.010(6)
C16 0.043(7) 0.031(6) 0.038(5) -0.009(4) 0.015(5) -0.010(5)
C17 0.061(8) 0.043(6) 0.027(5) 0.000(4) 0.009(5) -0.022(6)
C18 0.049(7) 0.033(6) 0.039(5) 0.002(5) 0.006(5) -0.008(5)
C18A 0.029(6) 0.043(6) 0.034(5) 0.009(5) 0.012(5) -0.006(5)
C19 0.034(6) 0.045(7) 0.029(5) 0.002(5) 0.013(5) -0.009(5)
C20 0.038(7) 0.043(7) 0.058(7) 0.008(6) -0.012(6) -0.014(6)
C24 0.055(8) 0.040(7) 0.023(5) 0.000(4) 0.008(5) -0.003(6)
C25 0.047(7) 0.043(7) 0.046(6) 0.009(5) -0.004(6) 0.006(6)
C26 0.088(12) 0.041(8) 0.118(12) 0.034(8) -0.009(10) 0.003(8)
C27 0.142(16) 0.068(10) 0.038(7) -0.003(6) -0.036(8) 0.027(10)
C28 0.068(10) 0.074(10) 0.081(9) -0.002(8) 0.009(8) 0.014(8)
C29 0.052(8) 0.062(9) 0.041(6) 0.001(6) 0.004(6) -0.015(7)
C30 0.097(12) 0.065(9) 0.038(6) 0.003(6) 0.026(7) -0.010(8)
C34 0.038(7) 0.055(8) 0.033(5) 0.011(5) 0.013(5) -0.007(6)
C35 0.059(8) 0.046(7) 0.053(7) 0.015(6) 0.023(6) 0.001(6)
C36 0.073(10) 0.048(8) 0.088(9) 0.010(7) 0.040(8) -0.010(7)
C37 0.069(10) 0.059(9) 0.069(8) -0.007(7) 0.011(7) -0.017(7)
C38 0.056(9) 0.065(9) 0.075(8) 0.013(7) 0.035(7) 0.003(7)
C39 0.038(6) 0.033(6) 0.028(5) 0.005(4) 0.005(5) -0.013(5)
C40 0.048(8) 0.051(7) 0.064(7) 0.008(6) 0.011(6) -0.016(6)
C44 0.042(7) 0.051(7) 0.046(6) -0.004(6) 0.020(6) -0.001(6)
C45 0.034(7) 0.079(9) 0.066(8) 0.014(7) 0.021(6) 0.010(7)
C49 0.15(2) 0.087(13) 0.145(17) 0.024(12) 0.082(16) -0.014(13)
C50 0.044(7) 0.045(7) 0.028(5) 0.005(5) 0.008(5) -0.001(6)
C51 0.079(10) 0.067(8) 0.031(5) -0.008(5) 0.022(6) -0.037(7)
C55 0.027(6) 0.033(6) 0.050(6) -0.003(5) 0.020(5) -0.005(5)
C56 0.035(7) 0.051(7) 0.067(7) 0.014(6) 0.025(6) 0.008(6)
N1 0.045(6) 0.051(6) 0.036(4) -0.009(4) 0.023(4) -0.009(5)
N2 0.028(5) 0.031(5) 0.040(4) 0.001(4) 0.012(4) 0.000(4)
N3 0.039(5) 0.043(5) 0.028(4) -0.006(4) 0.003(4) -0.017(4)
O1 0.050(5) 0.044(4) 0.022(3) 0.004(3) 0.011(3) 0.002(4)
O2 0.036(4) 0.025(3) 0.024(3) -0.001(3) 0.010(3) -0.005(3)
O3 0.025(4) 0.036(4) 0.025(3) -0.001(3) 0.004(3) 0.004(3)
O4 0.045(4) 0.027(4) 0.030(3) 0.001(3) 0.009(3) -0.008(3)
O6 0.046(5) 0.044(4) 0.038(4) -0.002(3) 0.024(4) -0.007(4)
O7 0.065(6) 0.048(5) 0.037(4) 0.006(4) 0.022(4) -0.010(4)
O8 0.081(7) 0.053(5) 0.027(4) 0.000(3) 0.006(4) -0.009(5)
O10 0.036(4) 0.031(4) 0.042(4) 0.012(3) 0.005(3) 0.002(3)
O11 0.032(4) 0.039(4) 0.034(3) 0.002(3) 0.008(3) -0.002(3)
O12 0.037(4) 0.029(4) 0.030(3) -0.001(3) 0.006(3) 0.000(3)
O13 0.024(4) 0.036(4) 0.028(3) -0.005(3) 0.002(3) -0.005(3)
O14 0.033(4) 0.028(3) 0.021(3) -0.002(3) 0.009(3) -0.007(3)
O15 0.040(4) 0.048(5) 0.029(3) 0.002(3) 0.013(3) -0.006(4)
O16 0.052(5) 0.033(4) 0.031(3) -0.003(3) 0.015(3) -0.006(3)
O18 0.025(4) 0.041(4) 0.037(4) 0.000(3) 0.015(3) 0.004(3)
O19 0.044(5) 0.077(6) 0.037(4) 0.012(4) 0.022(4) 0.020(4)
O20 0.022(3) 0.027(3) 0.028(3) -0.001(3) 0.011(3) -0.008(3)
O23 0.037(5) 0.057(5) 0.042(4) 0.007(4) 0.008(4) -0.008(4)
O24 0.045(5) 0.041(4) 0.053(4) 0.001(3) 0.027(4) -0.004(4)
O25 0.060(6) 0.044(5) 0.053(5) 0.000(4) 0.025(4) -0.006(4)
O26 0.040(5) 0.051(5) 0.038(4) 0.001(3) 0.005(3) -0.013(4)
O27 0.046(5) 0.047(5) 0.037(4) 0.003(3) 0.006(3) -0.016(4)
O28 0.034(4) 0.041(4) 0.040(4) 0.008(3) 0.012(3) -0.004(3)
O29 0.037(4) 0.031(4) 0.024(3) 0.000(3) 0.007(3) -0.007(3)
O30 0.080(7) 0.050(5) 0.052(4) 0.004(4) 0.036(5) 0.012(5)
O9 0.046(5) 0.041(4) 0.038(4) 0.003(3) 0.010(4) -0.007(4)
Ni1 0.0329(7) 0.0282(7) 0.0254(6) 0.0029(5) 0.0073(5) -0.0038(6)
Ni2 0.0443(8) 0.0402(8) 0.0298(6) -0.0015(6) 0.0179(6) -0.0080(7)
Ni3 0.0309(7) 0.0298(7) 0.0334(6) -0.0020(5) 0.0095(6) -0.0041(6)
Ni4 0.0288(7) 0.0314(7) 0.0259(6) 0.0032(5) 0.0041(5) -0.0047(6)
Gd1 0.0426(3) 0.0384(3) 0.0297(3) 0.0029(2) 0.0102(2) -0.0080(3)
Gd2 0.0289(3) 0.0322(3) 0.0260(2) 0.0018(2) 0.0074(2) -0.0049(2)
Gd3 0.0290(3) 0.0297(3) 0.0226(2) 0.00115(19) 0.00836(19) -0.0032(2)
O21 0.032(4) 0.029(3) 0.025(3) -0.005(3) 0.011(3) -0.008(3)
O22 0.035(4) 0.034(4) 0.034(4) 0.006(3) 0.001(3) -0.006(3)
O17 0.028(4) 0.034(4) 0.030(3) 0.003(3) 0.007(3) -0.002(3)
O5 0.061(6) 0.053(5) 0.041(4) -0.008(4) 0.028(4) -0.016(4)

loop_
_atom_type_symbol
_atom_type_description
_atom_type_scat_dispersion_real
_atom_type_scat_dispersion_imag
_atom_type_scat_source
C C 0.0033 0.0016 'International Tables Vol C Tables 4.2.6.8 and 6.1.1.4'
H H 0.0000 0.0000 'International Tables Vol C Tables 4.2.6.8 and 6.1.1.4'
N N 0.0061 0.0033 'International Tables Vol C Tables 4.2.6.8 and 6.1.1.4'
O O 0.0106 0.0060 'International Tables Vol C Tables 4.2.6.8 and 6.1.1.4'
Ni Ni 0.3393 1.1124 'International Tables Vol C Tables 4.2.6.8 and 6.1.1.4'
Gd Gd -0.1653 3.9035 'International Tables Vol C Tables 4.2.6.8 and 6.1.1.4'

loop_
_geom_angle_atom_site_label_1
_geom_angle_atom_site_label_2
_geom_angle_atom_site_label_3
_geom_angle
_geom_angle_site_symmetry_1
_geom_angle_site_symmetry_3
O13 C1 O20 123.1(8) . .
O13 C1 O14 124.4(8) . .
O20 C1 O14 112.5(8) . .
O13 C1 Gd3 170.0(7) . .
O20 C1 Gd3 58.4(4) . .
O14 C1 Gd3 55.3(4) . .
O3 C2 C3 106.0(7) . .
O3 C2 H2A 110.5 . .
C3 C2 H2A 110.5 . .
O3 C2 H2B 110.5 . .
C3 C2 H2B 110.5 . .
H2A C2 H2B 108.7 . .
N2 C3 C2 112.7(8) . .
N2 C3 H3A 109.1 . .
C2 C3 H3A 109.1 . .
N2 C3 H3B 109.1 . .
C2 C3 H3B 109.1 . .
H3A C3 H3B 107.8 . .
C5 C4 N2 115.4(8) . .
C5 C4 H4A 108.4 . .
N2 C4 H4A 108.4 . .
C5 C4 H4B 108.4 . .
N2 C4 H4B 108.4 . .
H4A C4 H4B 107.5 . .
O30 C5 C4 111.3(8) . .
O30 C5 H5A 109.4 . .
C4 C5 H5A 109.4 . .
O30 C5 H5B 109.4 . .
C4 C5 H5B 109.4 . .
H5A C5 H5B 108.0 . .
N2 C6 C7 111.4(8) . .
N2 C6 H6A 109.3 . .
C7 C6 H6A 109.3 . .
N2 C6 H6B 109.3 . .
C7 C6 H6B 109.3 . .
H6A C6 H6B 108.0 . .
O2 C7 C6 112.8(8) . .
O2 C7 H7A 109.0 . .
C6 C7 H7A 109.0 . .
O2 C7 H7B 109.0 . .
C6 C7 H7B 109.0 . .
H7A C7 H7B 107.8 . .
O5 C8 C9 109.7(9) . .
O5 C8 H8A 109.7 . .
C9 C8 H8A 109.7 . .
O5 C8 H8B 109.7 . .
C9 C8 H8B 109.7 . .
H8A C8 H8B 108.2 . .
C8 C9 N1 109.0(8) . .
C8 C9 H9A 109.9 . .
N1 C9 H9A 109.9 . .
C8 C9 H9B 109.9 . .
N1 C9 H9B 109.9 . .
H9A C9 H9B 108.3 . .
N1 C10 C11 111.1(8) . .
N1 C10 H10A 109.4 . .
C11 C10 H10A 109.4 . .
N1 C10 H10B 109.4 . .
C11 C10 H10B 109.4 . .
H10A C10 H10B 108.0 . .
O6 C11 C10 112.0(8) . .
O6 C11 H11A 109.2 . .
C10 C11 H11A 109.2 . .
O6 C11 H11B 109.2 . .
C10 C11 H11B 109.2 . .
H11A C11 H11B 107.9 . .
N1 C12 C13 113.1(9) . .
N1 C12 H12A 109.0 . .
C13 C12 H12A 109.0 . .
N1 C12 H12B 109.0 . .
C13 C12 H12B 109.0 . .
H12A C12 H12B 107.8 . .
O4 C13 C12 109.6(9) . .
O4 C13 H13A 109.7 . .
C12 C13 H13A 109.7 . .
O4 C13 H13B 109.7 . .
C12 C13 H13B 109.7 . .
H13A C13 H13B 108.2 . .
O22 C14 C15 110.0(8) . .
O22 C14 H14A 109.7 . .
C15 C14 H14A 109.7 . .
O22 C14 H14B 109.7 . .
C15 C14 H14B 109.7 . .
H14A C14 H14B 108.2 . .
N3 C15 C14 110.4(8) . .
N3 C15 H15A 109.6 . .
C14 C15 H15A 109.6 . .
N3 C15 H15B 109.6 . .
C14 C15 H15B 109.6 . .
H15A C15 H15B 108.1 . .
O21 C16 C17 110.1(8) . .
O21 C16 H16A 109.6 . .
C17 C16 H16A 109.6 . .
O21 C16 H16B 109.6 . .
C17 C16 H16B 109.6 . .
H16A C16 H16B 108.1 . .
N3 C17 C16 111.6(7) . .
N3 C17 H17A 109.3 . .
C16 C17 H17A 109.3 . .
N3 C17 H17B 109.3 . .
C16 C17 H17B 109.3 . .
H17A C17 H17B 108.0 . .
N3 C18 C18A 109.1(8) . .
N3 C18 H18A 109.9 . .
C18A C18 H18A 109.9 . .
N3 C18 H18B 109.9 . .
C18A C18 H18B 109.9 . .
H18A C18 H18B 108.3 . .
O29 C18A C18 111.0(8) . .
O29 C18A H18C 109.4 . .
C18 C18A H18C 109.4 . .
O29 C18A H18D 109.4 . .
C18 C18A H18D 109.4 . .
H18C C18A H18D 108.0 . .
O11 C19 O12 123.6(9) . .
O11 C19 C20 116.9(10) . .
O12 C19 C20 119.6(9) . .
C21A C20 C23A 123(2) . .
C23B C20 C21B 111.8(19) . .
C21A C20 C19 111.1(16) . .
C23B C20 C19 109.9(16) . .
C23A C20 C19 114.2(16) . .
C21B C20 C19 110.3(16) . .
C21A C20 C22A 100(2) . .
C23A C20 C22A 98(2) . .
C19 C20 C22A 107.1(16) . .
C23B C20 C22B 110(2) . .
C21B C20 C22B 108(2) . .
C19 C20 C22B 106.0(15) . .
C20 C21A H21A 109.5 . .
C20 C21A H21B 109.5 . .
H21A C21A H21B 109.5 . .
C20 C21A H21C 109.5 . .
H21A C21A H21C 109.5 . .
H21B C21A H21C 109.5 . .
C20 C22A H22A 109.5 . .
C20 C22A H22B 109.5 . .
H22A C22A H22B 109.5 . .
C20 C22A H22C 109.5 . .
H22A C22A H22C 109.5 . .
H22B C22A H22C 109.5 . .
C20 C23A H23A 109.5 . .
C20 C23A H23B 109.5 . .
H23A C23A H23B 109.5 . .
C20 C23A H23C 109.5 . .
H23A C23A H23C 109.5 . .
H23B C23A H23C 109.5 . .
C20 C21B H21D 109.5 . .
C20 C21B H21E 109.5 . .
H21D C21B H21E 109.5 . .
C20 C21B H21F 109.5 . .
H21D C21B H21F 109.5 . .
H21E C21B H21F 109.5 . .
C20 C22B H22D 109.5 . .
C20 C22B H22E 109.5 . .
H22D C22B H22E 109.5 . .
C20 C22B H22F 109.5 . .
H22D C22B H22F 109.5 . .
H22E C22B H22F 109.5 . .
C20 C23B H23D 109.5 . .
C20 C23B H23E 109.5 . .
H23D C23B H23E 109.5 . .
C20 C23B H23F 109.5 . .
H23D C23B H23F 109.5 . .
H23E C23B H23F 109.5 . .
O10 C24 O9 126.0(10) . .
O10 C24 C25 117.2(10) . .
O9 C24 C25 116.8(10) . .
C26 C25 C28 110.7(12) . .
C26 C25 C27 111.7(11) . .
C28 C25 C27 110.1(12) . .
C26 C25 C24 111.5(10) . .
C28 C25 C24 105.9(9) . .
C27 C25 C24 106.8(9) . .
C25 C26 H26A 109.5 . .
C25 C26 H26B 109.5 . .
H26A C26 H26B 109.5 . .
C25 C26 H26C 109.5 . .
H26A C26 H26C 109.5 . .
H26B C26 H26C 109.5 . .
C25 C27 H27A 109.5 . .
C25 C27 H27B 109.5 . .
H27A C27 H27B 109.5 . .
C25 C27 H27C 109.5 . .
H27A C27 H27C 109.5 . .
H27B C27 H27C 109.5 . .
C25 C28 H28A 109.5 . .
C25 C28 H28B 109.5 . .
H28A C28 H28B 109.5 . .
C25 C28 H28C 109.5 . .
H28A C28 H28C 109.5 . .
H28B C28 H28C 109.5 . .
O7 C29 O8 124.3(11) . .
O7 C29 C30 119.1(11) . .
O8 C29 C30 116.3(11) . .
C32A C30 C33A 112.9(19) . .
C32B C30 C33B 105.9(19) . .
C32B C30 C31B 124(2) . .
C33B C30 C31B 105(2) . .
C32B C30 C29 105.4(16) . .
C32A C30 C29 110.2(15) . .
C33A C30 C29 110.0(14) . .
C33B C30 C29 110.7(14) . .
C31B C30 C29 105.5(16) . .
C32A C30 C31A 108(2) . .
C33A C30 C31A 111(2) . .
C29 C30 C31A 104.4(16) . .
C30 C31A H31A 109.5 . .
C30 C31A H31B 109.5 . .
H31A C31A H31B 109.5 . .
C30 C31A H31C 109.5 . .
H31A C31A H31C 109.5 . .
H31B C31A H31C 109.5 . .
C30 C32A H32A 109.5 . .
C30 C32A H32B 109.5 . .
H32A C32A H32B 109.5 . .
C30 C32A H32C 109.5 . .
H32A C32A H32C 109.5 . .
H32B C32A H32C 109.5 . .
C30 C33A H33A 109.5 . .
C30 C33A H33B 109.5 . .
H33A C33A H33B 109.5 . .
C30 C33A H33C 109.5 . .
H33A C33A H33C 109.5 . .
H33B C33A H33C 109.5 . .
C30 C31B H31D 109.5 . .
C30 C31B H31E 109.5 . .
H31D C31B H31E 109.5 . .
C30 C31B H31F 109.5 . .
H31D C31B H31F 109.5 . .
H31E C31B H31F 109.5 . .
C30 C32B H32D 109.5 . .
C30 C32B H32E 109.5 . .
H32D C32B H32E 109.5 . .
C30 C32B H32F 109.5 . .
H32D C32B H32F 109.5 . .
H32E C32B H32F 109.5 . .
C30 C33B H33D 109.5 . .
C30 C33B H33E 109.5 . .
H33D C33B H33E 109.5 . .
C30 C33B H33F 109.5 . .
H33D C33B H33F 109.5 . .
H33E C33B H33F 109.5 . .
O24 C34 O25 121.7(10) . .
O24 C34 C35 118.1(11) . .
O25 C34 C35 120.2(10) . .
O24 C34 Gd1 59.1(5) . .
O25 C34 Gd1 62.6(6) . .
C35 C34 Gd1 175.0(8) . .
C38 C35 C37 110.8(11) . .
C38 C35 C36 112.9(9) . .
C37 C35 C36 107.0(10) . .
C38 C35 C34 109.2(10) . .
C37 C35 C34 108.1(9) . .
C36 C35 C34 108.7(10) . .
C35 C36 H36A 109.5 . .
C35 C36 H36B 109.5 . .
H36A C36 H36B 109.5 . .
C35 C36 H36C 109.5 . .
H36A C36 H36C 109.5 . .
H36B C36 H36C 109.5 . .
C35 C37 H37A 109.5 . .
C35 C37 H37B 109.5 . .
H37A C37 H37B 109.5 . .
C35 C37 H37C 109.5 . .
H37A C37 H37C 109.5 . .
H37B C37 H37C 109.5 . .
C35 C38 H38A 109.5 . .
C35 C38 H38B 109.5 . .
H38A C38 H38B 109.5 . .
C35 C38 H38C 109.5 . .
H38A C38 H38C 109.5 . .
H38B C38 H38C 109.5 . .
O27 C39 O26 124.0(9) . .
O27 C39 C40 117.4(9) . .
O26 C39 C40 118.6(9) . .
C41B C40 C39 114.3(16) . .
C41A C40 C39 108.1(15) . .
C41B C40 C43B 122.8(18) . .
C39 C40 C43B 113.5(14) . .
C41A C40 C43A 88.4(16) . .
C39 C40 C43A 114.7(13) . .
C41A C40 C42A 110.4(19) . .
C39 C40 C42A 112.1(15) . .
C43A C40 C42A 120.0(19) . .
C41B C40 C42B 108.2(18) . .
C39 C40 C42B 102.0(15) . .
C43B C40 C42B 90.5(17) . .
C40 C41A H41A 109.5 . .
C40 C41A H41B 109.5 . .
H41A C41A H41B 109.5 . .
C40 C41A H41C 109.5 . .
H41A C41A H41C 109.5 . .
H41B C41A H41C 109.5 . .
C40 C42A H42A 109.5 . .
C40 C42A H42B 109.5 . .
H42A C42A H42B 109.5 . .
C40 C42A H42C 109.5 . .
H42A C42A H42C 109.5 . .
H42B C42A H42C 109.5 . .
C40 C43A H43A 109.5 . .
C40 C43A H43B 109.5 . .
H43A C43A H43B 109.5 . .
C40 C43A H43C 109.5 . .
H43A C43A H43C 109.5 . .
H43B C43A H43C 109.5 . .
C40 C41B H41D 109.5 . .
C40 C41B H41E 109.5 . .
H41D C41B H41E 109.5 . .
C40 C41B H41F 109.5 . .
H41D C41B H41F 109.5 . .
H41E C41B H41F 109.5 . .
C40 C42B H42D 109.5 . .
C40 C42B H42E 109.5 . .
H42D C42B H42E 109.5 . .
C40 C42B H42F 109.5 . .
H42D C42B H42F 109.5 . .
H42E C42B H42F 109.5 . .
C40 C43B H43D 109.5 . .
C40 C43B H43E 109.5 . .
H43D C43B H43E 109.5 . .
C40 C43B H43F 109.5 . .
H43D C43B H43F 109.5 . .
H43E C43B H43F 109.5 . .
O23 C44 O28 124.6(10) . .
O23 C44 C45 116.4(10) . .
O28 C44 C45 119.0(9) . .
C48B C45 C46B 119(2) . .
C48B C45 C47B 88.1(17) . .
C46B C45 C47B 111(2) . .
C48B C45 C44 115.9(15) . .
C47A C45 C44 110.6(16) . .
C46B C45 C44 113.0(17) . .
C47B C45 C44 106.5(16) . .
C47A C45 C48A 136(2) . .
C44 C45 C48A 107.0(15) . .
C47A C45 C46A 103(2) . .
C44 C45 C46A 107.6(16) . .
C48A C45 C46A 85.2(18) . .
C45 C46A H46A 109.5 . .
C45 C46A H46B 109.5 . .
H46A C46A H46B 109.5 . .
C45 C46A H46C 109.5 . .
H46A C46A H46C 109.5 . .
H46B C46A H46C 109.5 . .
C45 C47A H47A 109.5 . .
C45 C47A H47B 109.5 . .
H47A C47A H47B 109.5 . .
C45 C47A H47C 109.5 . .
H47A C47A H47C 109.5 . .
H47B C47A H47C 109.5 . .
C45 C48A H48A 109.5 . .
C45 C48A H48B 109.5 . .
H48A C48A H48B 109.5 . .
C45 C48A H48C 109.5 . .
H48A C48A H48C 109.5 . .
H48B C48A H48C 109.5 . .
C45 C46B H46D 109.5 . .
C45 C46B H46E 109.5 . .
H46D C46B H46E 109.5 . .
C45 C46B H46F 109.5 . .
H46D C46B H46F 109.5 . .
H46E C46B H46F 109.5 . .
C45 C47B H47D 109.5 . .
C45 C47B H47E 109.5 . .
H47D C47B H47E 109.5 . .
C45 C47B H47F 109.5 . .
H47D C47B H47F 109.5 . .
H47E C47B H47F 109.5 . .
C45 C48B H48D 109.5 . .
C45 C48B H48E 109.5 . .
H48D C48B H48E 109.5 . .
C45 C48B H48F 109.5 . .
H48D C48B H48F 109.5 . .
H48E C48B H48F 109.5 . .
O1 C49 H49A 109.5 . .
O1 C49 H49B 109.5 . .
H49A C49 H49B 109.5 . .
O1 C49 H49C 109.5 . .
H49A C49 H49C 109.5 . .
H49B C49 H49C 109.5 . .
O16 C50 O15 123.8(9) . .
O16 C50 C51 117.9(9) . .
O15 C50 C51 118.2(9) . .
C52A C51 C54A 101(2) . .
C53B C51 C54B 109.1(16) . .
C53B C51 C50 115.1(14) . .
C52A C51 C50 109.0(19) . .
C54A C51 C50 112.4(11) . .
C54B C51 C50 109.2(12) . .
C53B C51 C52B 105(2) . .
C54B C51 C52B 116(2) . .
C50 C51 C52B 102.3(18) . .
C52A C51 C53A 112.5(19) . .
C54A C51 C53A 115.4(16) . .
C50 C51 C53A 106.7(14) . .
C51 C52A H52A 109.5 . .
C51 C52A H52B 109.5 . .
H52A C52A H52B 109.5 . .
C51 C52A H52C 109.5 . .
H52A C52A H52C 109.5 . .
H52B C52A H52C 109.5 . .
C51 C53A H53A 109.5 . .
C51 C53A H53B 109.5 . .
H53A C53A H53B 109.5 . .
C51 C53A H53C 109.5 . .
H53A C53A H53C 109.5 . .
H53B C53A H53C 109.5 . .
C51 C54A H54A 109.5 . .
C51 C54A H54B 109.5 . .
H54A C54A H54B 109.5 . .
C51 C54A H54C 109.5 . .
H54A C54A H54C 109.5 . .
H54B C54A H54C 109.5 . .
C51 C52B H52D 109.5 . .
C51 C52B H52E 109.5 . .
H52D C52B H52E 109.5 . .
C51 C52B H52F 109.5 . .
H52D C52B H52F 109.5 . .
H52E C52B H52F 109.5 . .
C51 C53B H53D 109.5 . .
C51 C53B H53E 109.5 . .
H53D C53B H53E 109.5 . .
C51 C53B H53F 109.5 . .
H53D C53B H53F 109.5 . .
H53E C53B H53F 109.5 . .
C51 C54B H54D 109.5 . .
C51 C54B H54E 109.5 . .
H54D C54B H54E 109.5 . .
C51 C54B H54F 109.5 . .
H54D C54B H54F 109.5 . .
H54E C54B H54F 109.5 . .
O18 C55 O19 119.3(9) . .
O18 C55 C56 121.1(10) . .
O19 C55 C56 119.6(9) . .
O18 C55 Gd3 61.8(5) . .
O19 C55 Gd3 58.0(5) . .
C56 C55 Gd3 171.2(7) . .
C57A C56 C58A 110(2) . .
C57B C56 C58B 119(2) . .
C57B C56 C55 111.2(16) . .
C57A C56 C55 110.5(16) . .
C58A C56 C55 106.5(15) . .
C58B C56 C55 107.3(15) . .
C57A C56 C59A 109(2) . .
C58A C56 C59A 108(2) . .
C55 C56 C59A 112.9(18) . .
C57B C56 C59B 110(2) . .
C58B C56 C59B 103(2) . .
C55 C56 C59B 105.7(18) . .
C56 C57A H57A 109.5 . .
C56 C57A H57B 109.5 . .
H57A C57A H57B 109.5 . .
C56 C57A H57C 109.5 . .
H57A C57A H57C 109.5 . .
H57B C57A H57C 109.5 . .
C56 C58A H58A 109.5 . .
C56 C58A H58B 109.5 . .
H58A C58A H58B 109.5 . .
C56 C58A H58C 109.5 . .
H58A C58A H58C 109.5 . .
H58B C58A H58C 109.5 . .
C56 C59A H59A 109.5 . .
C56 C59A H59B 109.5 . .
H59A C59A H59B 109.5 . .
C56 C59A H59C 109.5 . .
H59A C59A H59C 109.5 . .
H59B C59A H59C 109.5 . .
C56 C57B H57D 109.5 . .
C56 C57B H57E 109.5 . .
H57D C57B H57E 109.5 . .
C56 C57B H57F 109.5 . .
H57D C57B H57F 109.5 . .
H57E C57B H57F 109.5 . .
C56 C58B H58D 109.5 . .
C56 C58B H58E 109.5 . .
H58D C58B H58E 109.5 . .
C56 C58B H58F 109.5 . .
H58D C58B H58F 109.5 . .
H58E C58B H58F 109.5 . .
C56 C59B H59D 109.5 . .
C56 C59B H59E 109.5 . .
H59D C59B H59E 109.5 . .
C56 C59B H59F 109.5 . .
H59D C59B H59F 109.5 . .
H59E C59B H59F 109.5 . .
C10 N1 C12 112.3(9) . .
C10 N1 C9 113.8(8) . .
C12 N1 C9 112.2(9) . .
C10 N1 Ni2 103.7(7) . .
C12 N1 Ni2 108.3(6) . .
C9 N1 Ni2 105.8(7) . .
C6 N2 C3 112.1(8) . .
C6 N2 C4 112.5(7) . .
C3 N2 C4 111.6(7) . .
C6 N2 Ni1 103.0(5) . .
C3 N2 Ni1 105.8(5) . .
C4 N2 Ni1 111.5(6) . .
C15 N3 C17 112.5(8) . .
C15 N3 C18 114.3(8) . .
C17 N3 C18 112.7(8) . .
C15 N3 Ni4 105.0(6) . .
C17 N3 Ni4 109.2(6) . .
C18 N3 Ni4 102.2(6) . .
C49 O1 Ni2 108.0(8) . .
C49 O1 Ni1 111.1(8) . .
Ni2 O1 Ni1 131.9(3) . .
C49 O1 Ni3 117.4(8) . .
Ni2 O1 Ni3 95.0(3) . .
Ni1 O1 Ni3 91.1(2) . .
C7 O2 Ni1 111.5(5) . .
C7 O2 Gd1 111.5(5) . .
Ni1 O2 Gd1 112.0(2) . .
C7 O2 Gd2 114.7(5) . .
Ni1 O2 Gd2 98.1(2) . .
Gd1 O2 Gd2 108.4(2) . .
C2 O3 Ni1 108.9(5) . .
C2 O3 Ni3 121.3(5) . .
Ni1 O3 Ni3 95.8(2) . .
C2 O3 Gd2 122.6(5) . .
Ni1 O3 Gd2 103.5(3) . .
Ni3 O3 Gd2 100.3(2) . .
C13 O4 Ni2 108.5(6) . .
C13 O4 Ni3 121.6(6) . .
Ni2 O4 Ni3 97.1(3) . .
C13 O4 Gd2 123.1(6) . .
Ni2 O4 Gd2 102.5(3) . .
Ni3 O4 Gd2 99.7(3) . .
C11 O6 Ni2 110.3(5) . .
C11 O6 Gd1 118.3(6) . .
Ni2 O6 Gd1 112.3(3) . .
C11 O6 Gd2 111.8(6) . .
Ni2 O6 Gd2 96.3(3) . .
Gd1 O6 Gd2 105.6(2) . .
C29 O7 Ni2 129.1(8) . .
C29 O8 Gd1 131.4(8) . .
C24 O10 Ni1 133.9(7) . .
C19 O11 Ni1 132.0(7) . .
C19 O12 Ni3 123.4(6) . .
C1 O13 Ni4 123.7(6) . .
C1 O13 Gd2 132.4(6) . .
Ni4 O13 Gd2 95.9(2) . .
C1 O14 Ni3 124.5(6) . .
C1 O14 Gd3 98.5(5) . .
Ni3 O14 Gd3 132.0(3) . .
C50 O15 Ni3 128.9(6) . .
C50 O16 Gd3 142.8(7) . .
C55 O18 Gd3 91.9(6) . .
C55 O19 Gd3 95.2(6) . .
C1 O20 Gd3 143.0(5) . 3_656
C1 O20 Gd3 95.3(5) . .
Gd3 O20 Gd3 110.8(2) 3_656 .
C44 O23 Ni4 132.9(7) . .
C34 O24 Gd1 94.4(7) . .
C34 O25 Gd1 90.5(6) . .
C39 O26 Gd1 131.7(6) . .
C39 O27 Gd2 145.3(7) . .
C44 O28 Gd2 131.9(6) . .
C18A O29 Ni4 110.6(5) . .
C18A O29 Gd2 134.9(5) . .
Ni4 O29 Gd2 106.7(3) . .
C5 O30 H30 109.5 . .
C24 O9 Gd1 126.4(7) . .
O3 Ni1 O10 179.3(3) . .
O3 Ni1 O11 96.5(3) . .
O10 Ni1 O11 84.1(3) . .
O3 Ni1 O2 82.8(2) . .
O10 Ni1 O2 96.5(3) . .
O11 Ni1 O2 173.9(2) . .
O3 Ni1 O1 82.2(2) . .
O10 Ni1 O1 97.8(3) . .
O11 Ni1 O1 86.8(3) . .
O2 Ni1 O1 99.1(3) . .
O3 Ni1 N2 83.7(3) . .
O10 Ni1 N2 96.3(3) . .
O11 Ni1 N2 92.7(3) . .
O2 Ni1 N2 81.2(3) . .
O1 Ni1 N2 165.7(3) . .
O3 Ni1 Gd2 41.90(18) . .
O10 Ni1 Gd2 137.4(2) . .
O11 Ni1 Gd2 136.3(2) . .
O2 Ni1 Gd2 45.04(17) . .
O1 Ni1 Gd2 76.28(19) . .
N2 Ni1 Gd2 94.5(2) . .
O7 Ni2 O1 101.9(3) . .
O7 Ni2 O4 175.5(3) . .
O1 Ni2 O4 81.5(3) . .
O7 Ni2 N1 91.7(3) . .
O1 Ni2 N1 164.6(3) . .
O4 Ni2 N1 84.6(3) . .
O7 Ni2 O6 96.8(3) . .
O1 Ni2 O6 101.8(3) . .
O4 Ni2 O6 85.4(3) . .
N1 Ni2 O6 83.5(3) . .
O7 Ni2 O5 83.7(3) . .
O1 Ni2 O5 93.6(3) . .
O4 Ni2 O5 93.2(3) . .
N1 Ni2 O5 80.5(3) . .
O6 Ni2 O5 164.0(3) . .
O7 Ni2 Gd2 140.8(2) . .
O1 Ni2 Gd2 77.03(17) . .
O4 Ni2 Gd2 42.58(17) . .
N1 Ni2 Gd2 97.0(2) . .
O6 Ni2 Gd2 47.00(17) . .
O5 Ni2 Gd2 135.4(2) . .
O14 Ni3 O4 87.1(2) . .
O14 Ni3 O3 89.7(2) . .
O4 Ni3 O3 87.1(2) . .
O14 Ni3 O12 97.3(3) . .
O4 Ni3 O12 175.5(3) . .
O3 Ni3 O12 91.8(2) . .
O14 Ni3 O15 88.3(2) . .
O4 Ni3 O15 96.0(3) . .
O3 Ni3 O15 176.2(3) . .
O12 Ni3 O15 85.3(3) . .
O14 Ni3 O1 163.4(3) . .
O4 Ni3 O1 78.7(3) . .
O3 Ni3 O1 81.1(2) . .
O12 Ni3 O1 96.8(3) . .
O15 Ni3 O1 101.6(3) . .
O14 Ni3 Gd2 86.51(17) . .
O4 Ni3 Gd2 43.95(17) . .
O3 Ni3 Gd2 43.21(17) . .
O12 Ni3 Gd2 134.92(17) . .
O15 Ni3 Gd2 139.8(2) . .
O1 Ni3 Gd2 77.29(19) . .
O29 Ni4 O13 82.9(2) . .
O29 Ni4 O21 100.0(3) . .
O13 Ni4 O21 97.0(2) . .
O29 Ni4 N3 84.7(3) . .
O13 Ni4 N3 167.4(3) . .
O21 Ni4 N3 83.0(3) . .
O29 Ni4 O23 91.7(3) . .
O13 Ni4 O23 91.5(3) . .
O21 Ni4 O23 166.3(3) . .
N3 Ni4 O23 91.0(3) . .
O29 Ni4 O22 164.3(3) . .
O13 Ni4 O22 110.0(3) . .
O21 Ni4 O22 87.6(3) . .
N3 Ni4 O22 82.6(3) . .
O23 Ni4 O22 79.4(3) . .
O29 Ni4 Gd2 39.10(16) . .
O13 Ni4 Gd2 48.18(18) . .
O21 Ni4 Gd2 116.45(18) . .
N3 Ni4 Gd2 120.7(2) . .
O23 Ni4 Gd2 77.2(2) . .
O22 Ni4 Gd2 146.91(19) . .
O8 Gd1 O9 80.7(3) . .
O8 Gd1 O26 159.3(3) . .
O9 Gd1 O26 115.6(3) . .
O8 Gd1 O2 115.6(2) . .
O9 Gd1 O2 77.8(2) . .
O26 Gd1 O2 81.8(2) . .
O8 Gd1 O6 88.3(3) . .
O9 Gd1 O6 141.6(3) . .
O26 Gd1 O6 85.8(3) . .
O2 Gd1 O6 74.1(2) . .
O8 Gd1 O24 91.7(3) . .
O9 Gd1 O24 79.0(3) . .
O26 Gd1 O24 79.8(3) . .
O2 Gd1 O24 140.3(2) . .
O6 Gd1 O24 138.4(2) . .
O8 Gd1 O25 81.2(3) . .
O9 Gd1 O25 128.0(3) . .
O26 Gd1 O25 78.6(2) . .
O2 Gd1 O25 152.7(2) . .
O6 Gd1 O25 85.7(2) . .
O24 Gd1 O25 53.3(2) . .
O8 Gd1 C34 86.5(3) . .
O9 Gd1 C34 103.8(3) . .
O26 Gd1 C34 77.4(3) . .
O2 Gd1 C34 157.6(3) . .
O6 Gd1 C34 112.2(3) . .
O24 Gd1 C34 26.5(3) . .
O25 Gd1 C34 26.9(3) . .
O8 Gd1 Gd2 113.47(19) . .
O9 Gd1 Gd2 114.12(17) . .
O26 Gd1 Gd2 72.92(18) . .
O2 Gd1 Gd2 36.99(15) . .
O6 Gd1 Gd2 39.07(15) . .
O24 Gd1 Gd2 152.66(18) . .
O25 Gd1 Gd2 117.83(19) . .
C34 Gd1 Gd2 139.1(2) . .
O29 Gd2 O28 88.9(2) . .
O29 Gd2 O3 90.3(2) . .
O28 Gd2 O3 141.1(2) . .
O29 Gd2 O27 77.7(2) . .
O28 Gd2 O27 77.3(3) . .
O3 Gd2 O27 140.1(2) . .
O29 Gd2 O4 139.3(2) . .
O28 Gd2 O4 82.9(2) . .
O3 Gd2 O4 72.8(2) . .
O27 Gd2 O4 137.7(2) . .
O29 Gd2 O2 100.1(2) . .
O28 Gd2 O2 149.7(2) . .
O3 Gd2 O2 68.3(2) . .
O27 Gd2 O2 76.5(2) . .
O4 Gd2 O2 107.0(2) . .
O29 Gd2 O6 151.7(2) . .
O28 Gd2 O6 90.3(2) . .
O3 Gd2 O6 107.6(2) . .
O27 Gd2 O6 74.6(2) . .
O4 Gd2 O6 68.5(2) . .
O2 Gd2 O6 68.2(2) . .
O29 Gd2 O13 66.9(2) . .
O28 Gd2 O13 74.3(2) . .
O3 Gd2 O13 69.7(2) . .
O27 Gd2 O13 134.4(2) . .
O4 Gd2 O13 72.47(19) . .
O2 Gd2 O13 135.8(2) . .
O6 Gd2 O13 139.5(2) . .
O29 Gd2 Ni3 117.59(16) . .
O28 Gd2 Ni3 113.42(17) . .
O3 Gd2 Ni3 36.45(14) . .
O27 Gd2 Ni3 160.36(17) . .
O4 Gd2 Ni3 36.37(17) . .
O2 Gd2 Ni3 88.07(14) . .
O6 Gd2 Ni3 88.54(16) . .
O13 Gd2 Ni3 65.27(13) . .
O29 Gd2 Ni4 34.23(16) . .
O28 Gd2 Ni4 69.26(16) . .
O3 Gd2 Ni4 89.15(14) . .
O27 Gd2 Ni4 100.28(16) . .
O4 Gd2 Ni4 107.06(15) . .
O2 Gd2 Ni4 130.60(13) . .
O6 Gd2 Ni4 159.56(17) . .
O13 Gd2 Ni4 35.97(13) . .
Ni3 Gd2 Ni4 99.00(3) . .
O29 Gd2 Ni1 107.07(17) . .
O28 Gd2 Ni1 162.12(16) . .
O3 Gd2 Ni1 34.57(15) . .
O27 Gd2 Ni1 113.37(18) . .
O4 Gd2 Ni1 79.71(17) . .
O2 Gd2 Ni1 36.84(14) . .
O6 Gd2 Ni1 79.45(17) . .
O13 Gd2 Ni1 104.15(14) . .
Ni3 Gd2 Ni1 52.27(3) . .
Ni4 Gd2 Ni1 120.12(3) . .
O29 Gd2 Ni2 170.24(16) . .
O28 Gd2 Ni2 96.85(16) . .
O3 Gd2 Ni2 80.32(13) . .
O27 Gd2 Ni2 111.24(16) . .
O4 Gd2 Ni2 34.89(14) . .
O2 Gd2 Ni2 78.87(13) . .
O6 Gd2 Ni2 36.71(16) . .
O13 Gd2 Ni2 107.00(13) . .
Ni3 Gd2 Ni2 52.83(3) . .
Ni4 Gd2 Ni2 141.94(3) . .
Ni1 Gd2 Ni2 66.25(3) . .
O21 Gd3 O16 92.8(2) 3_656 .
O21 Gd3 O20 76.2(2) 3_656 3_656
O16 Gd3 O20 141.0(2) . 3_656
O21 Gd3 O19 92.9(3) 3_656 .
O16 Gd3 O19 79.4(2) . .
O20 Gd3 O19 137.4(2) 3_656 .
O21 Gd3 O14 166.6(2) 3_656 .
O16 Gd3 O14 73.8(2) . .
O20 Gd3 O14 113.13(19) 3_656 .
O19 Gd3 O14 86.4(3) . .
O21 Gd3 O17 96.9(2) 3_656 .
O16 Gd3 O17 75.1(2) . .
O20 Gd3 O17 69.5(2) 3_656 .
O19 Gd3 O17 153.1(2) . .
O14 Gd3 O17 78.4(2) . .
O21 Gd3 O18 90.6(2) 3_656 .
O16 Gd3 O18 132.6(2) . .
O20 Gd3 O18 85.5(2) 3_656 .
O19 Gd3 O18 53.1(2) . .
O14 Gd3 O18 99.5(2) . .
O17 Gd3 O18 151.1(2) . .
O21 Gd3 O20 140.86(19) 3_656 .
O16 Gd3 O20 125.7(2) . .
O20 Gd3 O20 69.2(2) 3_656 .
O19 Gd3 O20 100.3(2) . .
O14 Gd3 O20 52.14(18) . .
O17 Gd3 O20 87.8(2) . .
O18 Gd3 O20 69.4(2) . .
O21 Gd3 C55 93.8(3) 3_656 .
O16 Gd3 C55 106.2(3) . .
O20 Gd3 C55 111.7(3) 3_656 .
O19 Gd3 C55 26.9(2) . .
O14 Gd3 C55 91.6(3) . .
O17 Gd3 C55 169.1(3) . .
O18 Gd3 C55 26.4(2) . .
O20 Gd3 C55 82.8(2) . .
O21 Gd3 C1 167.1(2) 3_656 .
O16 Gd3 C1 100.0(2) . .
O20 Gd3 C1 93.0(2) 3_656 .
O19 Gd3 C1 90.5(3) . .
O14 Gd3 C1 26.2(2) . .
O17 Gd3 C1 85.5(2) . .
O18 Gd3 C1 81.5(2) . .
O20 Gd3 C1 26.3(2) . .
C55 Gd3 C1 83.7(3) . .
O21 Gd3 Gd3 109.98(14) 3_656 3_656
O16 Gd3 Gd3 145.42(16) . 3_656
O20 Gd3 Gd3 35.62(14) 3_656 3_656
O19 Gd3 Gd3 123.15(18) . 3_656
O14 Gd3 Gd3 81.38(13) . 3_656
O17 Gd3 Gd3 76.60(14) . 3_656
O18 Gd3 Gd3 74.57(14) . 3_656
O20 Gd3 Gd3 33.59(13) . 3_656
C55 Gd3 Gd3 98.1(2) . 3_656
C1 Gd3 Gd3 58.16(16) . 3_656
C16 O21 Ni4 106.5(5) . .
C16 O21 Gd3 126.2(5) . 3_656
Ni4 O21 Gd3 126.5(3) . 3_656
C14 O22 Ni4 107.5(6) . .
C14 O22 H122 110(7) . .
Ni4 O22 H122 116(8) . .
Gd3 O17 H117 120(8) . .
Gd3 O17 H217 116(8) . .
H117 O17 H217 102(10) . .
C8 O5 Ni2 112.4(7) . .
C8 O5 H2O5 103(8) . .
Ni2 O5 H2O5 122(7) . .

loop_
_geom_bond_atom_site_label_1
_geom_bond_atom_site_label_2
_geom_bond_distance
_geom_bond_site_symmetry_2
C1 O13 1.238(11) .
C1 O20 1.294(10) .
C1 O14 1.296(10) .
C1 Gd3 2.905(10) .
C2 O3 1.455(10) .
C2 C3 1.521(12) .
C2 H2A 0.9900 .
C2 H2B 0.9900 .
C3 N2 1.499(11) .
C3 H3A 0.9900 .
C3 H3B 0.9900 .
C4 C5 1.505(13) .
C4 N2 1.509(12) .
C4 H4A 0.9900 .
C4 H4B 0.9900 .
C5 O30 1.423(12) .
C5 H5A 0.9900 .
C5 H5B 0.9900 .
C6 N2 1.471(12) .
C6 C7 1.508(13) .
C6 H6A 0.9900 .
C6 H6B 0.9900 .
C7 O2 1.422(10) .
C7 H7A 0.9900 .
C7 H7B 0.9900 .
C8 O5 1.426(13) .
C8 C9 1.499(15) .
C8 H8A 0.9900 .
C8 H8B 0.9900 .
C9 N1 1.512(12) .
C9 H9A 0.9900 .
C9 H9B 0.9900 .
C10 N1 1.480(13) .
C10 C11 1.521(13) .
C10 H10A 0.9900 .
C10 H10B 0.9900 .
C11 O6 1.435(12) .
C11 H11A 0.9900 .
C11 H11B 0.9900 .
C12 N1 1.485(13) .
C12 C13 1.521(14) .
C12 H12A 0.9900 .
C12 H12B 0.9900 .
C13 O4 1.442(12) .
C13 H13A 0.9900 .
C13 H13B 0.9900 .
C14 O22 1.433(12) .
C14 C15 1.482(14) .
C14 H14A 0.9900 .
C14 H14B 0.9900 .
C15 N3 1.479(13) .
C15 H15A 0.9900 .
C15 H15B 0.9900 .
C16 O21 1.414(10) .
C16 C17 1.525(14) .
C16 H16A 0.9900 .
C16 H16B 0.9900 .
C17 N3 1.483(13) .
C17 H17A 0.9900 .
C17 H17B 0.9900 .
C18 N3 1.500(12) .
C18 C18A 1.509(13) .
C18 H18A 0.9900 .
C18 H18B 0.9900 .
C18A O29 1.425(11) .
C18A H18C 0.9900 .
C18A H18D 0.9900 .
C19 O11 1.255(12) .
C19 O12 1.276(12) .
C19 C20 1.527(14) .
C20 C21A 1.47(2) .
C20 C23B 1.48(2) .
C20 C23A 1.47(2) .
C20 C21B 1.50(2) .
C20 C22A 1.58(2) .
C20 C22B 1.59(2) .
C21A H21A 0.9800 .
C21A H21B 0.9800 .
C21A H21C 0.9800 .
C22A H22A 0.9800 .
C22A H22B 0.9800 .
C22A H22C 0.9800 .
C23A H23A 0.9800 .
C23A H23B 0.9800 .
C23A H23C 0.9800 .
C21B H21D 0.9800 .
C21B H21E 0.9800 .
C21B H21F 0.9800 .
C22B H22D 0.9800 .
C22B H22E 0.9800 .
C22B H22F 0.9800 .
C23B H23D 0.9800 .
C23B H23E 0.9800 .
C23B H23F 0.9800 .
C24 O10 1.233(12) .
C24 O9 1.264(12) .
C24 C25 1.567(15) .
C25 C26 1.490(17) .
C25 C28 1.516(17) .
C25 C27 1.542(15) .
C26 H26A 0.9800 .
C26 H26B 0.9800 .
C26 H26C 0.9800 .
C27 H27A 0.9800 .
C27 H27B 0.9800 .
C27 H27C 0.9800 .
C28 H28A 0.9800 .
C28 H28B 0.9800 .
C28 H28C 0.9800 .
C29 O7 1.217(14) .
C29 O8 1.270(14) .
C29 C30 1.578(16) .
C30 C32B 1.47(2) .
C30 C32A 1.47(2) .
C30 C33A 1.52(2) .
C30 C33B 1.52(2) .
C30 C31B 1.55(2) .
C30 C31A 1.57(2) .
C31A H31A 0.9800 .
C31A H31B 0.9800 .
C31A H31C 0.9800 .
C32A H32A 0.9800 .
C32A H32B 0.9800 .
C32A H32C 0.9800 .
C33A H33A 0.9800 .
C33A H33B 0.9800 .
C33A H33C 0.9800 .
C31B H31D 0.9800 .
C31B H31E 0.9800 .
C31B H31F 0.9800 .
C32B H32D 0.9800 .
C32B H32E 0.9800 .
C32B H32F 0.9800 .
C33B H33D 0.9800 .
C33B H33E 0.9800 .
C33B H33F 0.9800 .
C34 O24 1.245(12) .
C34 O25 1.258(13) .
C34 C35 1.549(15) .
C34 Gd1 2.784(11) .
C35 C38 1.529(16) .
C35 C37 1.546(16) .
C35 C36 1.536(16) .
C36 H36A 0.9800 .
C36 H36B 0.9800 .
C36 H36C 0.9800 .
C37 H37A 0.9800 .
C37 H37B 0.9800 .
C37 H37C 0.9800 .
C38 H38A 0.9800 .
C38 H38B 0.9800 .
C38 H38C 0.9800 .
C39 O27 1.227(11) .
C39 O26 1.261(11) .
C39 C40 1.496(15) .
C40 C41B 1.48(2) .
C40 C41A 1.51(2) .
C40 C43B 1.517(18) .
C40 C43A 1.525(18) .
C40 C42A 1.53(2) .
C40 C42B 1.56(2) .
C41A H41A 0.9800 .
C41A H41B 0.9800 .
C41A H41C 0.9800 .
C42A H42A 0.9800 .
C42A H42B 0.9800 .
C42A H42C 0.9800 .
C43A H43A 0.9800 .
C43A H43B 0.9800 .
C43A H43C 0.9800 .
C41B H41D 0.9800 .
C41B H41E 0.9800 .
C41B H41F 0.9800 .
C42B H42D 0.9800 .
C42B H42E 0.9800 .
C42B H42F 0.9800 .
C43B H43D 0.9800 .
C43B H43E 0.9800 .
C43B H43F 0.9800 .
C44 O23 1.250(12) .
C44 O28 1.260(12) .
C44 C45 1.531(15) .
C45 C48B 1.529(16) .
C45 C47A 1.534(16) .
C45 C46B 1.540(16) .
C45 C47B 1.543(16) .
C45 C48A 1.545(16) .
C45 C46A 1.555(16) .
C46A H46A 0.9800 .
C46A H46B 0.9800 .
C46A H46C 0.9800 .
C47A H47A 0.9800 .
C47A H47B 0.9800 .
C47A H47C 0.9800 .
C48A H48A 0.9800 .
C48A H48B 0.9800 .
C48A H48C 0.9800 .
C46B H46D 0.9800 .
C46B H46E 0.9800 .
C46B H46F 0.9800 .
C47B H47D 0.9800 .
C47B H47E 0.9800 .
C47B H47F 0.9800 .
C48B H48D 0.9800 .
C48B H48E 0.9800 .
C48B H48F 0.9800 .
C49 O1 1.52(2) .
C49 H49A 0.9800 .
C49 H49B 0.9800 .
C49 H49C 0.9800 .
C50 O16 1.253(11) .
C50 O15 1.264(12) .
C50 C51 1.538(14) .
C51 C53B 1.516(15) .
C51 C52A 1.530(15) .
C51 C54A 1.531(14) .
C51 C54B 1.535(15) .
C51 C52B 1.554(15) .
C51 C53A 1.564(15) .
C52A H52A 0.9800 .
C52A H52B 0.9800 .
C52A H52C 0.9800 .
C53A H53A 0.9800 .
C53A H53B 0.9800 .
C53A H53C 0.9800 .
C54A H54A 0.9800 .
C54A H54B 0.9800 .
C54A H54C 0.9800 .
C52B H52D 0.9800 .
C52B H52E 0.9800 .
C52B H52F 0.9800 .
C53B H53D 0.9800 .
C53B H53E 0.9800 .
C53B H53F 0.9800 .
C54B H54D 0.9800 .
C54B H54E 0.9800 .
C54B H54F 0.9800 .
C55 O18 1.250(11) .
C55 O19 1.276(12) .
C55 C56 1.520(14) .
C55 Gd3 2.811(10) .
C56 C57B 1.49(2) .
C56 C57A 1.49(2) .
C56 C58A 1.52(2) .
C56 C58B 1.53(2) .
C56 C59A 1.54(2) .
C56 C59B 1.55(2) .
C57A H57A 0.9800 .
C57A H57B 0.9800 .
C57A H57C 0.9800 .
C58A H58A 0.9800 .
C58A H58B 0.9800 .
C58A H58C 0.9800 .
C59A H59A 0.9800 .
C59A H59B 0.9800 .
C59A H59C 0.9800 .
C57B H57D 0.9800 .
C57B H57E 0.9800 .
C57B H57F 0.9800 .
C58B H58D 0.9800 .
C58B H58E 0.9800 .
C58B H58F 0.9800 .
C59B H59D 0.9800 .
C59B H59E 0.9800 .
C59B H59F 0.9800 .
N1 Ni2 2.066(9) .
N2 Ni1 2.124(8) .
N3 Ni4 2.068(7) .
O1 Ni2 2.030(7) .
O1 Ni1 2.123(6) .
O1 Ni3 2.128(7) .
O2 Ni1 2.099(6) .
O2 Gd1 2.340(6) .
O2 Gd2 2.477(6) .
O3 Ni1 2.023(6) .
O3 Ni3 2.066(6) .
O3 Gd2 2.381(6) .
O4 Ni2 2.036(6) .
O4 Ni3 2.058(7) .
O4 Gd2 2.408(6) .
O6 Ni2 2.089(7) .
O6 Gd1 2.346(7) .
O6 Gd2 2.557(6) .
O7 Ni2 2.027(7) .
O8 Gd1 2.288(7) .
O10 Ni1 2.035(6) .
O11 Ni1 2.041(7) .
O12 Ni3 2.070(7) .
O13 Ni4 2.040(6) .
O13 Gd2 2.589(6) .
O14 Ni3 2.045(6) .
O14 Gd3 2.415(6) .
O15 Ni3 2.075(7) .
O16 Gd3 2.342(6) .
O18 Gd3 2.478(6) .
O19 Gd3 2.393(7) .
O20 Gd3 2.360(5) 3_656
O20 Gd3 2.484(6) .
O23 Ni4 2.072(7) .
O24 Gd1 2.396(7) .
O25 Gd1 2.472(7) .
O26 Gd1 2.317(7) .
O27 Gd2 2.391(7) .
O28 Gd2 2.331(7) .
O29 Ni4 2.029(6) .
O29 Gd2 2.275(5) .
O30 H30 0.8400 .
O9 Gd1 2.294(8) .
Ni1 Gd2 3.4656(14) .
Ni2 O5 2.137(7) .
Ni2 Gd2 3.4746(12) .
Ni3 Gd2 3.4206(13) .
Ni4 O21 2.054(6) .
Ni4 O22 2.166(7) .
Ni4 Gd2 3.4557(12) .
Gd1 Gd2 3.9073(7) .
Gd3 O21 2.232(6) 3_656
Gd3 O20 2.360(5) 3_656
Gd3 O17 2.460(7) .
Gd3 Gd3 3.9872(8) 3_656
O21 Gd3 2.232(6) 3_656
O22 H122 0.90(2) .
O17 H117 0.89(2) .
O17 H217 0.89(2) .
O5 H2O5 0.90(2) .

loop_
_platon_squeeze_void_nr
_platon_squeeze_void_average_x
_platon_squeeze_void_average_y
_platon_squeeze_void_average_z
_platon_squeeze_void_volume
_platon_squeeze_void_count_electrons
_platon_squeeze_void_content
1 -0.004 0.236 0.328 294 45 ' '
2 0.001 0.728 0.319 26 4 ' '
3 0.004 0.764 0.672 294 44 ' '
4 -0.001 0.272 0.680 26 4 ' '
5 0.496 0.264 0.828 294 45 ' '
6 0.504 0.736 0.172 294 44 ' '
7 0.501 0.772 0.819 26 4 ' '
8 0.499 0.228 0.180 26 4 ' '
